data_7116296
loop_
_publ_author_name
'Xiao, Xiao'
'Feng, Minghao'
'Jiang, Xuefeng'

_publ_section_title
;
 Transition-metal-free persulfuration to construct unsymmetrical
 disulfides and mechanistic study of the sulfur redox process.
;
_journal_issue 20
_journal_name_full 'Chemical communications (Cambridge, England)'
_journal_page_first 4208
_journal_page_last 4211
_journal_paper_doi 10.1039/c4cc09633a
_journal_volume 51
_journal_year 2015
_chemical_formula_sum 'C14 H13 Br O2 S2'
_chemical_formula_weight 357.27
_chemical_name_systematic
; 
 ? 
;
_space_group_IT_number 14
_symmetry_cell_setting monoclinic
_symmetry_space_group_name_Hall '-P 2yn'
_symmetry_space_group_name_H-M 'P 1 21/n 1'
_atom_sites_solution_hydrogens geom
_atom_sites_solution_primary direct
_atom_sites_solution_secondary difmap
_audit_creation_method SHELXL-97
_audit_update_record
;
2014-08-01 deposited with the CCDC.
2015-01-05 downloaded from the CCDC.
;
_cell_angle_alpha 90.00
_cell_angle_beta 94.541(4)
_cell_angle_gamma 90.00
_cell_formula_units_Z 4
_cell_length_a 10.1609(11)
_cell_length_b 14.3305(15)
_cell_length_c 10.5313(11)
_cell_measurement_temperature 296(2)
_cell_volume 1528.7(3)
_computing_structure_refinement 'SHELXL-97 (Sheldrick, 2008)'
_computing_structure_solution 'SHELXS-97 (Sheldrick, 2008)'
_diffrn_ambient_temperature 296(2)
_diffrn_measured_fraction_theta_full 0.999
_diffrn_measured_fraction_theta_max 0.999
_diffrn_radiation_monochromator graphite
_diffrn_radiation_source 'fine-focus sealed tube'
_diffrn_radiation_type MoK\a
_diffrn_radiation_wavelength 0.71073
_diffrn_reflns_av_R_equivalents 0.0426
_diffrn_reflns_av_sigmaI/netI 0.0288
_diffrn_reflns_limit_h_max 12
_diffrn_reflns_limit_h_min -12
_diffrn_reflns_limit_k_max 17
_diffrn_reflns_limit_k_min -16
_diffrn_reflns_limit_l_max 12
_diffrn_reflns_limit_l_min -12
_diffrn_reflns_number 17468
_diffrn_reflns_theta_full 25.00
_diffrn_reflns_theta_max 25.00
_diffrn_reflns_theta_min 2.40
_exptl_absorpt_coefficient_mu 2.956
_exptl_absorpt_correction_T_max 0.6823
_exptl_absorpt_correction_T_min 0.6491
_exptl_absorpt_correction_type multi-scan
_exptl_absorpt_process_details sadabs
_exptl_crystal_colour colorless
_exptl_crystal_density_diffrn 1.552
_exptl_crystal_density_method 'not measured'
_exptl_crystal_description block
_exptl_crystal_F_000 720
_exptl_crystal_size_max 0.16
_exptl_crystal_size_mid 0.15
_exptl_crystal_size_min 0.14
_refine_diff_density_max 0.555
_refine_diff_density_min -0.867
_refine_diff_density_rms 0.052
_refine_ls_extinction_method none
_refine_ls_goodness_of_fit_ref 0.983
_refine_ls_hydrogen_treatment constr
_refine_ls_matrix_type full
_refine_ls_number_parameters 172
_refine_ls_number_reflns 2684
_refine_ls_number_restraints 0
_refine_ls_restrained_S_all 0.983
_refine_ls_R_factor_all 0.0621
_refine_ls_R_factor_gt 0.0406
_refine_ls_shift/su_max 0.000
_refine_ls_shift/su_mean 0.000
_refine_ls_structure_factor_coef Fsqd
_refine_ls_weighting_details 'calc w=1/[\s^2^(Fo^2^)+(0.0355P)^2^+1.9200P] where P=(Fo^2^+2Fc^2^)/3'
_refine_ls_weighting_scheme calc
_refine_ls_wR_factor_gt 0.0885
_refine_ls_wR_factor_ref 0.0990
_reflns_number_gt 1963
_reflns_number_total 2684
_reflns_threshold_expression >2sigma(I)
_cod_data_source_file c4cc09633a2.cif
_cod_data_source_block z
_cod_depositor_comments
;
The following automatic conversions were performed:

'_symmetry_cell_setting' value 'Monoclinic' changed to 'monoclinic'
according to
/usr/data/users/saulius/crontab/automatic-downloads/rss-feeds/RSC/lib/dictionaries/cif_core.dic
dictionary named 'cif_core.dic' version 2.4.2 from 2011-04-26.

Automatic conversion script
Id: cif_fix_values 2935 2014-11-11 08:27:57Z andrius 

 Adding full bibliography for 7116295--7116297.cif.
;
_cod_original_sg_symbol_H-M P2(1)/n
_cod_database_code 7116296

loop_
_symmetry_equiv_pos_as_xyz
'x, y, z'
'-x+1/2, y+1/2, -z+1/2'
'-x, -y, -z'
'x-1/2, -y-1/2, z-1/2'

loop_
_atom_site_label
_atom_site_type_symbol
_atom_site_fract_x
_atom_site_fract_y
_atom_site_fract_z
_atom_site_U_iso_or_equiv
_atom_site_adp_type
_atom_site_occupancy
_atom_site_symmetry_multiplicity
_atom_site_calc_flag
_atom_site_refinement_flags
Br1 Br 0.07394(5) 0.15373(5) 0.34224(6) 0.1120(3) Uani 1 1 d .
S1 S 0.40257(10) -0.23817(7) -0.19482(9) 0.0597(3) Uani 1 1 d .
S2 S 0.39610(10) -0.12952(8) -0.06740(9) 0.0631(3) Uani 1 1 d .
O1 O 0.2791(3) -0.2861(2) -0.2038(3) 0.0839(9) Uani 1 1 d .
O2 O 0.5213(3) -0.2865(2) -0.1515(3) 0.0818(9) Uani 1 1 d .
C1 C 0.5484(3) -0.1760(3) -0.3818(3) 0.0529(9) Uani 1 1 d .
H1A H 0.6215 -0.1930 -0.3280 0.063 Uiso 1 1 calc R
C2 C 0.5645(4) -0.1389(3) -0.5000(4) 0.0573(10) Uani 1 1 d .
H2A H 0.6492 -0.1319 -0.5261 0.069 Uiso 1 1 calc R
C3 C 0.4577(4) -0.1117(3) -0.5808(3) 0.0535(9) Uani 1 1 d .
C4 C 0.3330(4) -0.1226(3) -0.5397(4) 0.0620(10) Uani 1 1 d .
H4A H 0.2600 -0.1032 -0.5920 0.074 Uiso 1 1 calc R
C5 C 0.3144(4) -0.1616(3) -0.4224(4) 0.0585(10) Uani 1 1 d .
H5A H 0.2297 -0.1700 -0.3968 0.070 Uiso 1 1 calc R
C6 C 0.4229(3) -0.1879(2) -0.3439(3) 0.0470(8) Uani 1 1 d .
C7 C 0.2318(4) -0.0827(4) -0.1084(4) 0.0746(13) Uani 1 1 d .
H7A H 0.2316 -0.0451 -0.1850 0.089 Uiso 1 1 calc R
H7B H 0.1690 -0.1332 -0.1240 0.089 Uiso 1 1 calc R
C8 C 0.1941(3) -0.0241(3) 0.0011(3) 0.0540(9) Uani 1 1 d .
C9 C 0.1285(4) -0.0641(3) 0.0974(4) 0.0603(10) Uani 1 1 d .
H9A H 0.1090 -0.1275 0.0939 0.072 Uiso 1 1 calc R
C10 C 0.0915(4) -0.0120(3) 0.1985(4) 0.0612(10) Uani 1 1 d .
H10A H 0.0462 -0.0393 0.2623 0.073 Uiso 1 1 calc R
C11 C 0.1227(4) 0.0805(3) 0.2029(4) 0.0595(10) Uani 1 1 d .
C12 C 0.1883(4) 0.1216(3) 0.1098(4) 0.0708(12) Uani 1 1 d .
H12A H 0.2090 0.1847 0.1146 0.085 Uiso 1 1 calc R
C13 C 0.2237(4) 0.0690(3) 0.0088(4) 0.0646(10) Uani 1 1 d .
H13A H 0.2681 0.0970 -0.0550 0.077 Uiso 1 1 calc R
C14 C 0.4777(5) -0.0718(3) -0.7105(4) 0.0787(13) Uani 1 1 d .
H14B H 0.3935 -0.0568 -0.7535 0.118 Uiso 1 1 calc R
H14C H 0.5218 -0.1170 -0.7595 0.118 Uiso 1 1 calc R
H14D H 0.5305 -0.0164 -0.7010 0.118 Uiso 1 1 calc R

loop_
_atom_site_aniso_label
_atom_site_aniso_U_11
_atom_site_aniso_U_22
_atom_site_aniso_U_33
_atom_site_aniso_U_23
_atom_site_aniso_U_13
_atom_site_aniso_U_12
Br1 0.0729(3) 0.1575(6) 0.1033(4) -0.0780(4) -0.0068(3) 0.0293(3)
S1 0.0737(6) 0.0583(6) 0.0497(5) 0.0039(5) 0.0209(5) 0.0048(5)
S2 0.0626(6) 0.0838(7) 0.0429(5) -0.0089(5) 0.0038(4) 0.0159(5)
O1 0.102(2) 0.082(2) 0.0731(19) -0.0042(16) 0.0367(17) -0.0269(18)
O2 0.103(2) 0.080(2) 0.0645(18) 0.0187(15) 0.0185(16) 0.0402(18)
C1 0.051(2) 0.062(2) 0.047(2) -0.0026(18) 0.0066(16) 0.0066(18)
C2 0.055(2) 0.066(3) 0.054(2) -0.0039(19) 0.0188(18) -0.0037(19)
C3 0.067(2) 0.051(2) 0.044(2) -0.0048(16) 0.0090(18) -0.0021(18)
C4 0.060(2) 0.073(3) 0.052(2) -0.001(2) -0.0027(18) 0.003(2)
C5 0.046(2) 0.074(3) 0.057(2) -0.004(2) 0.0112(17) -0.0027(18)
C6 0.053(2) 0.047(2) 0.0421(19) -0.0057(16) 0.0118(15) 0.0000(16)
C7 0.066(3) 0.099(4) 0.057(2) -0.017(2) -0.003(2) 0.023(2)
C8 0.051(2) 0.063(3) 0.048(2) -0.0078(18) -0.0014(17) 0.0114(18)
C9 0.062(2) 0.048(2) 0.071(3) -0.003(2) 0.005(2) 0.0056(18)
C10 0.055(2) 0.072(3) 0.058(2) 0.007(2) 0.0108(18) 0.010(2)
C11 0.053(2) 0.067(3) 0.057(2) -0.021(2) -0.0062(18) 0.017(2)
C12 0.080(3) 0.050(2) 0.081(3) -0.004(2) -0.005(2) 0.001(2)
C13 0.071(3) 0.067(3) 0.056(2) 0.010(2) 0.0053(19) -0.004(2)
C14 0.110(4) 0.076(3) 0.051(2) 0.006(2) 0.015(2) -0.002(3)

loop_
_atom_type_symbol
_atom_type_description
_atom_type_scat_dispersion_real
_atom_type_scat_dispersion_imag
_atom_type_scat_source
C C 0.0033 0.0016 'International Tables Vol C Tables 4.2.6.8 and 6.1.1.4'
H H 0.0000 0.0000 'International Tables Vol C Tables 4.2.6.8 and 6.1.1.4'
O O 0.0106 0.0060 'International Tables Vol C Tables 4.2.6.8 and 6.1.1.4'
S S 0.1246 0.1234 'International Tables Vol C Tables 4.2.6.8 and 6.1.1.4'
Br Br -0.2901 2.4595 'International Tables Vol C Tables 4.2.6.8 and 6.1.1.4'

loop_
_geom_angle_atom_site_label_1
_geom_angle_atom_site_label_2
_geom_angle_atom_site_label_3
_geom_angle
O1 S1 O2 120.1(2)
O1 S1 C6 107.67(18)
O2 S1 C6 109.10(17)
O1 S1 S2 109.52(13)
O2 S1 S2 103.16(14)
C6 S1 S2 106.52(12)
C7 S2 S1 101.53(15)
C2 C1 C6 119.3(3)
C2 C1 H1A 120.4
C6 C1 H1A 120.4
C1 C2 C3 121.5(3)
C1 C2 H2A 119.2
C3 C2 H2A 119.2
C4 C3 C2 118.1(3)
C4 C3 C14 121.3(4)
C2 C3 C14 120.6(4)
C3 C4 C5 121.3(4)
C3 C4 H4A 119.4
C5 C4 H4A 119.4
C6 C5 C4 119.2(3)
C6 C5 H5A 120.4
C4 C5 H5A 120.4
C1 C6 C5 120.5(3)
C1 C6 S1 119.2(3)
C5 C6 S1 120.3(3)
C8 C7 S2 108.0(3)
C8 C7 H7A 110.1
S2 C7 H7A 110.1
C8 C7 H7B 110.1
S2 C7 H7B 110.1
H7A C7 H7B 108.4
C13 C8 C9 118.6(4)
C13 C8 C7 121.6(4)
C9 C8 C7 119.9(4)
C10 C9 C8 121.3(4)
C10 C9 H9A 119.4
C8 C9 H9A 119.4
C11 C10 C9 118.4(4)
C11 C10 H10A 120.8
C9 C10 H10A 120.8
C12 C11 C10 121.4(4)
C12 C11 Br1 119.3(3)
C10 C11 Br1 119.2(3)
C11 C12 C13 119.6(4)
C11 C12 H12A 120.2
C13 C12 H12A 120.2
C8 C13 C12 120.7(4)
C8 C13 H13A 119.7
C12 C13 H13A 119.7
C3 C14 H14B 109.5
C3 C14 H14C 109.5
H14B C14 H14C 109.5
C3 C14 H14D 109.5
H14B C14 H14D 109.5
H14C C14 H14D 109.5

loop_
_geom_bond_atom_site_label_1
_geom_bond_atom_site_label_2
_geom_bond_distance
Br1 C11 1.901(4)
S1 O1 1.427(3)
S1 O2 1.434(3)
S1 C6 1.755(3)
S1 S2 2.0600(14)
S2 C7 1.819(4)
C1 C2 1.375(5)
C1 C6 1.376(5)
C1 H1A 0.9300
C2 C3 1.381(5)
C2 H2A 0.9300
C3 C4 1.380(5)
C3 C14 1.509(5)
C4 C5 1.383(5)
C4 H4A 0.9300
C5 C6 1.377(5)
C5 H5A 0.9300
C7 C8 1.502(5)
C7 H7A 0.9700
C7 H7B 0.9700
C8 C13 1.368(6)
C8 C9 1.382(5)
C9 C10 1.377(5)
C9 H9A 0.9300
C10 C11 1.364(6)
C10 H10A 0.9300
C11 C12 1.361(6)
C12 C13 1.374(6)
C12 H12A 0.9300
C13 H13A 0.9300
C14 H14B 0.9600
C14 H14C 0.9600
C14 H14D 0.9600

loop_
_geom_torsion_atom_site_label_1
_geom_torsion_atom_site_label_2
_geom_torsion_atom_site_label_3
_geom_torsion_atom_site_label_4
_geom_torsion
O1 S1 S2 C7 -41.6(2)
O2 S1 S2 C7 -170.6(2)
C6 S1 S2 C7 74.6(2)
C6 C1 C2 C3 1.1(6)
C1 C2 C3 C4 0.2(6)
C1 C2 C3 C14 -179.5(4)
C2 C3 C4 C5 -1.6(6)
C14 C3 C4 C5 178.1(4)
C3 C4 C5 C6 1.7(6)
C2 C1 C6 C5 -1.0(6)
C2 C1 C6 S1 178.3(3)
C4 C5 C6 C1 -0.4(6)
C4 C5 C6 S1 -179.6(3)
O1 S1 C6 C1 -150.2(3)
O2 S1 C6 C1 -18.3(4)
S2 S1 C6 C1 92.4(3)
O1 S1 C6 C5 29.1(4)
O2 S1 C6 C5 161.0(3)
S2 S1 C6 C5 -88.3(3)
S1 S2 C7 C8 161.8(3)
S2 C7 C8 C13 89.4(4)
S2 C7 C8 C9 -90.4(4)
C13 C8 C9 C10 0.9(6)
C7 C8 C9 C10 -179.3(3)
C8 C9 C10 C11 -0.9(6)
C9 C10 C11 C12 0.3(6)
C9 C10 C11 Br1 -179.4(3)
C10 C11 C12 C13 0.3(6)
Br1 C11 C12 C13 -180.0(3)
C9 C8 C13 C12 -0.3(6)
C7 C8 C13 C12 179.9(4)
C11 C12 C13 C8 -0.3(6)
